data_4126646
loop_
_publ_author_name
'Hansmann, Max M.'
'Melaimi, Mohand'
'Bertrand, Guy'

_publ_section_title
;
 A Crystalline Monomeric Allenyl/Propargyl Radical.
;
_journal_name_full 'Journal of the American Chemical Society'
_journal_paper_doi 10.1021/jacs.7b09622
_journal_year 2017
_chemical_formula_moiety 'C60 H80 N2'
_chemical_formula_sum 'C60 H80 N2'
_chemical_formula_weight 829.26
_space_group_crystal_system triclinic
_space_group_IT_number 2
_space_group_name_Hall '-P 1'
_space_group_name_H-M_alt 'P -1'
_symmetry_space_group_name_Hall '-P 1'
_symmetry_space_group_name_H-M 'P -1'
_atom_sites_solution_hydrogens geom
_audit_creation_date 2017-08-07
_audit_creation_method
;
Olex2 1.2-beta
(compiled 2017.07.20 svn.r3457 for OlexSys, GUI svn.r5370)
;
_cell_angle_alpha 78.37(2)
_cell_angle_beta 81.016(19)
_cell_angle_gamma 75.52(2)
_cell_formula_units_Z 2
_cell_length_a 11.340(3)
_cell_length_b 12.577(4)
_cell_length_c 18.802(5)
_cell_measurement_reflns_used 9994
_cell_measurement_temperature 100
_cell_measurement_theta_max 68.260
_cell_measurement_theta_min 3.717
_cell_volume 2527.3(13)
_computing_cell_refinement 'SAINT V8.38A (Bruker, 2017)'
_computing_data_collection 'APEX3 v2016.1-0 (Bruker, 2016)'
_computing_data_reduction 'SAINT V8.38A (Bruker, 2017)'
_computing_molecular_graphics 'Olex2 (Dolomanov et al., 2009)'
_computing_publication_material 'Olex2 (Dolomanov et al., 2009)'
_computing_structure_refinement 'XL (Sheldrick, 2008)'
_computing_structure_solution 'ShelXT (Sheldrick, 2015)'
_diffrn_ambient_temperature 100.0
_diffrn_detector 'Bruker Platinum135 CCD'
_diffrn_detector_area_resol_mean 7.9
_diffrn_detector_type 'CCD Area Detector'
_diffrn_measured_fraction_theta_full 0.978
_diffrn_measured_fraction_theta_max 0.958
_diffrn_measurement_device 'Fixed Chi Three-Circle Diffractometer'
_diffrn_measurement_device_type 'Bruker D8 Platinum135'
_diffrn_measurement_method '\f and \w scans'
_diffrn_radiation_monochromator 'Multilayer Mirrors'
_diffrn_radiation_probe x-ray
_diffrn_radiation_type CuK\a
_diffrn_radiation_wavelength 1.54178
_diffrn_radiation_xray_symbol K-L~3~
_diffrn_reflns_av_R_equivalents 0.0386
_diffrn_reflns_av_unetI/netI 0.0483
_diffrn_reflns_Laue_measured_fraction_full 0.978
_diffrn_reflns_Laue_measured_fraction_max 0.958
_diffrn_reflns_limit_h_max 13
_diffrn_reflns_limit_h_min -13
_diffrn_reflns_limit_k_max 14
_diffrn_reflns_limit_k_min -14
_diffrn_reflns_limit_l_max 22
_diffrn_reflns_limit_l_min -22
_diffrn_reflns_number 15019
_diffrn_reflns_point_group_measured_fraction_full 0.978
_diffrn_reflns_point_group_measured_fraction_max 0.958
_diffrn_reflns_theta_full 67.500
_diffrn_reflns_theta_max 68.958
_diffrn_reflns_theta_min 2.414
_diffrn_source 'Micro Focus Rotating Anode'
_diffrn_source_type 'Bruker FR-591'
_diffrn_standards_number 0
_exptl_absorpt_coefficient_mu 0.458
_exptl_absorpt_correction_T_max 0.521
_exptl_absorpt_correction_T_min 0.407
_exptl_absorpt_correction_type multi-scan
_exptl_absorpt_process_details
;
 TWINABS-2012/1 (Bruker,2012) was used for absorption correction.
 
For component 1:
 wR2(int) was 0.0650 before and 0.0559 after correction.
 The Ratio of minimum to maximum transmission is 0.78.
 The \l/2 correction factor is Not present
 
For component 2:
 wR2(int) was 0.0883 before and 0.0666 after correction.
 The Ratio of minimum to maximum transmission is 0.78.
 The \l/2 correction factor is Not present

Final HKLF 4 output contains 78784 reflections, Rint = 0.0562
 (42570 with I > 3sig(I), Rint = 0.0478)
;
_exptl_crystal_colour red
_exptl_crystal_colour_primary red
_exptl_crystal_density_diffrn 1.090
_exptl_crystal_description plate
_exptl_crystal_F_000 908
_exptl_crystal_size_max 0.35
_exptl_crystal_size_mid 0.25
_exptl_crystal_size_min 0.115
_refine_diff_density_max 0.400
_refine_diff_density_min -0.300
_refine_diff_density_rms 0.045
_refine_ls_extinction_method none
_refine_ls_goodness_of_fit_ref 1.183
_refine_ls_hydrogen_treatment constr
_refine_ls_matrix_type full
_refine_ls_number_parameters 857
_refine_ls_number_reflns 8997
_refine_ls_number_restraints 474
_refine_ls_restrained_S_all 1.164
_refine_ls_R_factor_all 0.0793
_refine_ls_R_factor_gt 0.0687
_refine_ls_shift/su_max 0.000
_refine_ls_shift/su_mean 0.000
_refine_ls_structure_factor_coef Fsqd
_refine_ls_weighting_details 'w=1/[\s^2^(Fo^2^)+3.1480P] where P=(Fo^2^+2Fc^2^)/3'
_refine_ls_weighting_scheme calc
_refine_ls_wR_factor_gt 0.1543
_refine_ls_wR_factor_ref 0.1583
_reflns_Friedel_coverage 0.000
_reflns_number_gt 7760
_reflns_number_total 8997
_reflns_threshold_expression 'I > 2\s(I)'
_cod_data_source_file 5a.cif
_cod_data_source_block mm104
_cod_depositor_comments
;
The following automatic conversions were performed:

'_diffrn_radiation_probe' value 'X-ray' changed to 'x-ray' according
to
/home/data/users/saulius/crontab/automatic-downloads/rss-feeds/ACS/lib/dictionaries/cif_core.dic
dictionary named 'cif_core.dic' version 2.4.2 from 2011-04-26.

Automatic conversion script
Id: cif_fix_values 4973 2017-02-22 13:04:09Z antanas 
;
_cod_original_cell_volume 2527.2(12)
_cod_database_code 4126646
_shelx_shelxl_version_number 2016/6
_shelx_space_group_comment
;
The symmetry employed for this shelxl refinement is uniquely defined
by the following loop, which should always be used as a source of
symmetry information in preference to the above space-group names.
They are only intended as comments.
;
_shelx_estimated_absorpt_t_max 0.949
_shelx_estimated_absorpt_t_min 0.856
_olex2_refinement_description
;
1. Fixed Uiso
 At 1.2 times of:
  All C(H) groups, All C(H,H) groups
 At 1.5 times of:
  All C(H,H,H) groups
2. Restrained distances
 C2A-C18A = C2A-C17A
 1.54 with sigma of 0.02
 C2A-C3A = C3B-C2B = C4B-C3B
 1.54 with sigma of 0.01
 C26B-C25B \\sim C26C-C25B
 with sigma of 0.02
 C27B-C26B \\sim C27C-C26C
 with sigma of 0.02
 C28C-C27C \\sim C28B-C27B
 with sigma of 0.02
 C29B-C28C \\sim C29B-C28B
 with sigma of 0.02
3. Uiso/Uaniso restraints and constraints
Uanis(C2A) = Uanis(C2)
Uanis(C14) = Uanis(C19A)
Uanis(C13) = Uanis(C16A)
Uanis(C15) = Uanis(C20A)
Uanis(C17A) = Uanis(C18)
Uanis(N1) = Uanis(N1A)
Uanis(C1A) = Uanis(C1)
Uanis(C23A) = Uanis(C23)
Uanis(C24A) = Uanis(C24)
Uanis(C10) = Uanis(C4A)
Uanis(C17) = Uanis(C18A)
Uanis(C14A) = Uanis(C11)
Uanis(C12) = Uanis(C15A)
Uanis(C11A) = Uanis(C21)
Uanis(C6A) = Uanis(C4)
Uanis(C26B) = Uanis(C26C)
Uanis(C27B) = Uanis(C27C)
Uanis(C28B) = Uanis(C28C)
Uanis(C10C) = Uanis(C10B)
Uanis(C9C) = Uanis(C9B)
Uanis(C13C) = Uanis(C13B)
Uanis(C6C) = Uanis(C6B)
Uanis(C14C) = Uanis(C14B)
Uanis(C5B) = Uanis(C5C)
Uanis(C4C) = Uanis(C4B)
Uanis(C19C) = Uanis(C19B)
Uanis(C20B) = Uanis(C20C)
Uanis(N1C) = Uanis(N1B)
Uanis(C2B) = Uanis(C2C)
4. Rigid body (RIGU) restrains
 C12A, C11A, C13A, C6A, C7A, C8A, C9A, C5A, C10A, N1A, C24A, C23A, C1A, C4A,
 C21A, C22A, C16A, C15A, C14A, C20A, C19A, C17A, C2A, C18A, C3A, C25, C24B
 with sigma for 1-2 distances of 0.002 and sigma for 1-3 distances of 0.004
 C14B, C15B, C16B, C14C, C16C, C15C, C5B, C7B, C8B, C9B, C10B, C5C, C7C, C8C,
 C9C, C10C, C6C, C6B, C11B, C12B, C11C, C12C, C13B, C13C, N1B, N1C
 with sigma for 1-2 distances of 0.002 and sigma for 1-3 distances of 0.004
 N1B, N1C
 with sigma for 1-2 distances of 0.002 and sigma for 1-3 distances of 0.004
5. Same fragment restrains
{N1, C1, C2, C3, C4, C5, C6, C7, C8, C9, C10, C11, C12, C13, C14, C15, C16,
C17, C18, C19, C20, C21, C22, C23, C24} sigma for 1-2: 0.02, 1-3: 0.04
as
{N1A, C1A, C2A, C3A, C4A, C5A, C6A, C7A, C8A, C9A, C10A, C11A, C12A, C13A,
C14A, C15A, C16A, C17A, C18A, C19A, C20A, C21A, C22A, C23A, C24A}
6. Others
 Sof(H29A)=Sof(N1A)=Sof(C1A)=Sof(C2A)=Sof(C3A)=Sof(H3AA)=Sof(H3AB)=Sof(C4A)=
 Sof(C5A)=Sof(C6A)=Sof(C7A)=Sof(H7A)=Sof(C8A)=Sof(H8A)=Sof(C9A)=Sof(H9A)=
 Sof(C10A)=Sof(C11A)=Sof(H11A)=Sof(C12A)=Sof(H12G)=Sof(H12H)=Sof(H12I)=
 Sof(C13A)=Sof(H13G)=Sof(H13H)=Sof(H13I)=Sof(C14A)=Sof(H14A)=Sof(C15A)=
 Sof(H15G)=Sof(H15H)=Sof(H15I)=Sof(C16A)=Sof(H16G)=Sof(H16H)=Sof(H16I)=
 Sof(C17A)=Sof(H17G)=Sof(H17H)=Sof(H17I)=Sof(C18A)=Sof(H18G)=Sof(H18H)=
 Sof(H18I)=Sof(C19A)=Sof(H19E)=Sof(H19F)=Sof(C20A)=Sof(H20G)=Sof(H20H)=
 Sof(H20I)=Sof(C21A)=Sof(H21E)=Sof(H21F)=Sof(C22A)=Sof(H22G)=Sof(H22H)=
 Sof(H22I)=Sof(C23A)=Sof(C24A)=Sof(C26C)=Sof(H26C)=Sof(C27C)=Sof(H27C)=
 Sof(C28C)=Sof(H28C)=1-FVAR(1)
 Sof(H29B)=Sof(N1)=Sof(C1)=Sof(C2)=Sof(C3)=Sof(H3A)=Sof(H3B)=Sof(C4)=Sof(C5)=
 Sof(C6)=Sof(C7)=Sof(H7)=Sof(C8)=Sof(H8)=Sof(C9)=Sof(H9)=Sof(C10)=Sof(C11)=
 Sof(H11)=Sof(C12)=Sof(H12D)=Sof(H12E)=Sof(H12F)=Sof(C13)=Sof(H13D)=Sof(H13E)=
 Sof(H13F)=Sof(C14)=Sof(H14)=Sof(C15)=Sof(H15D)=Sof(H15E)=Sof(H15F)=Sof(C16)=
 Sof(H16D)=Sof(H16E)=Sof(H16F)=Sof(C17)=Sof(H17D)=Sof(H17E)=Sof(H17F)=Sof(C18)=
 Sof(H18D)=Sof(H18E)=Sof(H18F)=Sof(C19)=Sof(H19C)=Sof(H19D)=Sof(C20)=Sof(H20D)=
 Sof(H20E)=Sof(H20F)=Sof(C21)=Sof(H21C)=Sof(H21D)=Sof(C22)=Sof(H22D)=Sof(H22E)=
 Sof(H22F)=Sof(C23)=Sof(C24)=Sof(C26B)=Sof(H26B)=Sof(C27B)=Sof(H27B)=Sof(C28B)=
 Sof(H28B)=FVAR(1)
 Sof(N1C)=Sof(C2C)=Sof(C3C)=Sof(H3CA)=Sof(H3CB)=Sof(C4C)=Sof(C5C)=Sof(C10C)=
 Sof(C9C)=Sof(H9C)=Sof(C8C)=Sof(H8C)=Sof(C7C)=Sof(H7C)=Sof(C6C)=Sof(C11C)=
 Sof(H11C)=Sof(C13C)=Sof(H13J)=Sof(H13K)=Sof(H13L)=Sof(C14C)=Sof(H14C)=
 Sof(C16C)=Sof(H16J)=Sof(H16K)=Sof(H16L)=Sof(C17C)=Sof(H17J)=Sof(H17K)=
 Sof(H17L)=Sof(C18C)=Sof(H18J)=Sof(H18K)=Sof(H18L)=Sof(C20C)=Sof(H20J)=
 Sof(H20K)=Sof(H20L)=Sof(C15C)=Sof(H15J)=Sof(H15K)=Sof(H15L)=Sof(C12C)=
 Sof(H12J)=Sof(H12K)=Sof(H12L)=Sof(C21C)=Sof(H21G)=Sof(H21H)=Sof(C19C)=
 Sof(H19G)=Sof(H19H)=Sof(C22C)=Sof(H22J)=Sof(H22K)=Sof(H22L)=1-FVAR(2)
 Sof(N1B)=Sof(C2B)=Sof(C3B)=Sof(H3BA)=Sof(H3BB)=Sof(C4B)=Sof(C5B)=Sof(C6B)=
 Sof(C7B)=Sof(H7B)=Sof(C8B)=Sof(H8B)=Sof(C9B)=Sof(H9B)=Sof(C10B)=Sof(C11B)=
 Sof(H11B)=Sof(C12B)=Sof(H12A)=Sof(H12B)=Sof(H12C)=Sof(C13B)=Sof(H13A)=
 Sof(H13B)=Sof(H13C)=Sof(C14B)=Sof(H14B)=Sof(C15B)=Sof(H15A)=Sof(H15B)=
 Sof(H15C)=Sof(C16B)=Sof(H16A)=Sof(H16B)=Sof(H16C)=Sof(C17B)=Sof(H17A)=
 Sof(H17B)=Sof(H17C)=Sof(C18B)=Sof(H18A)=Sof(H18B)=Sof(H18C)=Sof(C19B)=
 Sof(H19A)=Sof(H19B)=Sof(C20B)=Sof(H20A)=Sof(H20B)=Sof(H20C)=Sof(C21B)=
 Sof(H21A)=Sof(H21B)=Sof(C22B)=Sof(H22A)=Sof(H22B)=Sof(H22C)=FVAR(2)
7.a Ternary CH refined with riding coordinates:
 C11B(H11B), C14B(H14B), C11(H11), C14(H14), C11A(H11A), C14A(H14A),
 C11C(H11C), C14C(H14C)
7.b Secondary CH2 refined with riding coordinates:
 C3B(H3BA,H3BB), C19B(H19A,H19B), C21B(H21A,H21B), C3(H3A,H3B), C19(H19C,H19D),
  C21(H21C,H21D), C3A(H3AA,H3AB), C19A(H19E,H19F), C21A(H21E,H21F), C3C(H3CA,
 H3CB), C21C(H21G,H21H), C19C(H19G,H19H)
7.c Aromatic/amide H refined with riding coordinates:
 C7B(H7B), C8B(H8B), C9B(H9B), C26(H26), C27(H27), C28(H28), C29(H29),
 C29B(H29B), C29B(H29A), C30(H30), C30B(H30B), C7(H7), C8(H8), C9(H9),
 C26B(H26B), C27B(H27B), C28B(H28B), C7A(H7A), C8A(H8A), C9A(H9A), C26C(H26C),
 C27C(H27C), C28C(H28C), C9C(H9C), C8C(H8C), C7C(H7C)
7.d Fitted hexagon refined as free rotating group:
 C5C(C10C,C9C,C8C,C7C,C6C)
7.e Idealised Me refined as rotating group:
 C12B(H12A,H12B,H12C), C13B(H13A,H13B,H13C), C15B(H15A,H15B,H15C), C16B(H16A,
 H16B,H16C), C17B(H17A,H17B,H17C), C18B(H18A,H18B,H18C), C20B(H20A,H20B,H20C),
 C22B(H22A,H22B,H22C), C12(H12D,H12E,H12F), C13(H13D,H13E,H13F), C15(H15D,H15E,
 H15F), C16(H16D,H16E,H16F), C17(H17D,H17E,H17F), C18(H18D,H18E,H18F), C20(H20D,
 H20E,H20F), C22(H22D,H22E,H22F), C12A(H12G,H12H,H12I), C13A(H13G,H13H,H13I),
 C15A(H15G,H15H,H15I), C16A(H16G,H16H,H16I), C17A(H17G,H17H,H17I), C18A(H18G,
 H18H,H18I), C20A(H20G,H20H,H20I), C22A(H22G,H22H,H22I), C13C(H13J,H13K,H13L),
 C16C(H16J,H16K,H16L), C17C(H17J,H17K,H17L), C18C(H18J,H18K,H18L), C20C(H20J,
 H20K,H20L), C15C(H15J,H15K,H15L), C12C(H12J,H12K,H12L), C22C(H22J,H22K,H22L)
;
_olex2_submission_special_instructions 'No special instructions were received'

loop_
_space_group_symop_operation_xyz
'x, y, z'
'-x, -y, -z'

loop_
_atom_site_label
_atom_site_type_symbol
_atom_site_fract_x
_atom_site_fract_y
_atom_site_fract_z
_atom_site_U_iso_or_equiv
_atom_site_adp_type
_atom_site_occupancy
_atom_site_site_symmetry_order
_atom_site_calc_flag
_atom_site_refinement_flags_posn
_atom_site_refinement_flags_adp
_atom_site_refinement_flags_occupancy
_atom_site_disorder_assembly
_atom_site_disorder_group
N1B N 0.0779(8) 0.7317(10) 0.2669(7) 0.0191(12) Uani 0.723(5) 1 d . U P A 1
C1B C 0.1846(2) 0.64467(19) 0.28697(13) 0.0240(5) Uani 1 1 d . . . . .
C2B C 0.0506(8) 0.8110(6) 0.3179(4) 0.0233(13) Uani 0.723(5) 1 d D . P A 1
C3B C 0.1601(3) 0.7778(3) 0.36424(19) 0.0290(9) Uani 0.723(5) 1 d D . P A 1
H3BA H 0.220832 0.823546 0.343768 0.035 Uiso 0.723(5) 1 calc R . P A 1
H3BB H 0.131503 0.788609 0.415340 0.035 Uiso 0.723(5) 1 calc R . P A 1
C4B C 0.2163(5) 0.6557(6) 0.3611(5) 0.0267(12) Uani 0.723(5) 1 d D . P A 1
C5B C 0.0123(8) 0.7276(11) 0.2082(5) 0.0199(11) Uani 0.723(5) 1 d . U P A 1
C6B C -0.0853(9) 0.6702(10) 0.2221(5) 0.0236(11) Uani 0.723(5) 1 d . U P A 1
C7B C -0.1521(10) 0.6751(12) 0.1648(7) 0.0327(17) Uani 0.723(5) 1 d . U P A 1
H7B H -0.216723 0.636926 0.173107 0.039 Uiso 0.723(5) 1 calc R . P A 1
C8B C -0.1265(9) 0.7337(10) 0.0966(6) 0.0332(17) Uani 0.723(5) 1 d . U P A 1
H8B H -0.176695 0.740110 0.059305 0.040 Uiso 0.723(5) 1 calc R . P A 1
C9B C -0.0271(8) 0.7839(9) 0.0822(4) 0.0276(13) Uani 0.723(5) 1 d . U P A 1
H9B H -0.008063 0.821450 0.034191 0.033 Uiso 0.723(5) 1 calc R . P A 1
C10B C 0.0456(7) 0.7803(10) 0.1367(5) 0.0223(8) Uani 0.723(5) 1 d . U P A 1
C11B C -0.1163(14) 0.6051(11) 0.2936(9) 0.0237(16) Uani 0.723(5) 1 d . U P A 1
H11B H -0.073281 0.624840 0.329948 0.028 Uiso 0.723(5) 1 calc R . P A 1
C12B C -0.0646(14) 0.4733(10) 0.2916(9) 0.030(2) Uani 0.723(5) 1 d . U P A 1
H12A H -0.094630 0.453823 0.250896 0.045 Uiso 0.723(5) 1 calc GR . P A 1
H12B H -0.093051 0.430058 0.337667 0.045 Uiso 0.723(5) 1 calc GR . P A 1
H12C H 0.025223 0.456215 0.285043 0.045 Uiso 0.723(5) 1 calc GR . P A 1
C13B C -0.250(2) 0.6247(19) 0.3211(18) 0.039(2) Uani 0.723(5) 1 d . U P A 1
H13A H -0.283002 0.704478 0.321281 0.058 Uiso 0.723(5) 1 calc GR . P A 1
H13B H -0.260545 0.583355 0.370820 0.058 Uiso 0.723(5) 1 calc GR . P A 1
H13C H -0.293463 0.599142 0.289056 0.058 Uiso 0.723(5) 1 calc GR . P A 1
C14B C 0.1706(8) 0.8295(11) 0.1163(7) 0.0240(11) Uani 0.723(5) 1 d . U P A 1
H14B H 0.210475 0.819879 0.161719 0.029 Uiso 0.723(5) 1 calc R . P A 1
C15B C 0.2537(14) 0.7596(16) 0.0645(9) 0.028(2) Uani 0.723(5) 1 d . U P A 1
H15A H 0.271861 0.681472 0.088438 0.042 Uiso 0.723(5) 1 calc GR . P A 1
H15B H 0.330223 0.785264 0.050439 0.042 Uiso 0.723(5) 1 calc GR . P A 1
H15C H 0.213376 0.766533 0.020813 0.042 Uiso 0.723(5) 1 calc GR . P A 1
C16B C 0.1386(17) 0.9520(10) 0.0836(6) 0.037(2) Uani 0.723(5) 1 d . U P A 1
H16A H 0.105889 0.961003 0.036948 0.056 Uiso 0.723(5) 1 calc GR . P A 1
H16B H 0.212413 0.981949 0.075429 0.056 Uiso 0.723(5) 1 calc GR . P A 1
H16C H 0.076878 0.992250 0.117240 0.056 Uiso 0.723(5) 1 calc GR . P A 1
C17B C -0.0702(3) 0.8142(3) 0.3629(2) 0.0334(10) Uani 0.723(5) 1 d . . P A 1
H17A H -0.134388 0.826873 0.330796 0.050 Uiso 0.723(5) 1 calc GR . P A 1
H17B H -0.087819 0.874718 0.391367 0.050 Uiso 0.723(5) 1 calc GR . P A 1
H17C H -0.067893 0.743035 0.396185 0.050 Uiso 0.723(5) 1 calc GR . P A 1
C18B C 0.0491(6) 0.9319(7) 0.2737(5) 0.0357(15) Uani 0.723(5) 1 d . . P A 1
H18A H 0.128482 0.932738 0.244423 0.053 Uiso 0.723(5) 1 calc GR . P A 1
H18B H 0.033909 0.984604 0.307826 0.053 Uiso 0.723(5) 1 calc GR . P A 1
H18C H -0.015885 0.953484 0.241375 0.053 Uiso 0.723(5) 1 calc GR . P A 1
C19B C 0.1564(14) 0.5679(14) 0.4149(4) 0.0316(16) Uani 0.723(5) 1 d . . P A 1
H19A H 0.214634 0.494361 0.417490 0.038 Uiso 0.723(5) 1 calc R . P A 1
H19B H 0.082471 0.562087 0.395481 0.038 Uiso 0.723(5) 1 calc R . P A 1
C20B C 0.1176(5) 0.5972(5) 0.4976(3) 0.0502(14) Uani 0.723(5) 1 d . . P A 1
H20A H 0.054269 0.666525 0.496212 0.075 Uiso 0.723(5) 1 calc GR . P A 1
H20B H 0.189610 0.606192 0.516539 0.075 Uiso 0.723(5) 1 calc GR . P A 1
H20C H 0.085682 0.536394 0.529397 0.075 Uiso 0.723(5) 1 calc GR . P A 1
C21B C 0.3559(5) 0.6240(4) 0.3645(2) 0.0309(10) Uani 0.723(5) 1 d . . P A 1
H21A H 0.387245 0.547292 0.353980 0.037 Uiso 0.723(5) 1 calc R . P A 1
H21B H 0.393676 0.674130 0.324947 0.037 Uiso 0.723(5) 1 calc R . P A 1
C22B C 0.4001(4) 0.6289(4) 0.4360(2) 0.0408(11) Uani 0.723(5) 1 d . . P A 1
H22A H 0.489290 0.619611 0.429266 0.061 Uiso 0.723(5) 1 calc GR . P A 1
H22B H 0.377863 0.569148 0.474011 0.061 Uiso 0.723(5) 1 calc GR . P A 1
H22C H 0.361377 0.701187 0.450856 0.061 Uiso 0.723(5) 1 calc GR . P A 1
C23B C 0.2489(2) 0.5666(2) 0.24928(14) 0.0261(5) Uani 1 1 d . . . . .
C24B C 0.3217(2) 0.48833(19) 0.21473(14) 0.0259(5) Uani 1 1 d . U . . .
C25 C 0.1991(2) 0.36508(19) 0.17386(12) 0.0214(5) Uani 1 1 d . U . . .
C25B C 0.4342(2) 0.5083(2) 0.16562(15) 0.0293(6) Uani 1 1 d D . . . .
C26 C 0.1429(2) 0.45807(19) 0.12727(13) 0.0262(5) Uani 1 1 d . . . . .
H26 H 0.166600 0.526727 0.122360 0.031 Uiso 1 1 calc R . . . .
C27 C 0.0523(3) 0.4508(2) 0.08791(15) 0.0361(6) Uani 1 1 d . . . . .
H27 H 0.013520 0.515281 0.056841 0.043 Uiso 1 1 calc R . . . .
C28 C 0.0171(3) 0.3509(2) 0.09308(16) 0.0401(7) Uani 1 1 d . . . . .
H28 H -0.044906 0.347040 0.065676 0.048 Uiso 1 1 calc R . . . .
C29 C 0.0735(2) 0.2571(2) 0.13864(16) 0.0349(6) Uani 1 1 d . . . . .
H29 H 0.050683 0.188248 0.142534 0.042 Uiso 1 1 calc R . . . .
C29B C 0.5759(2) 0.6287(2) 0.11288(16) 0.0347(6) Uani 1 1 d D . . . .
H29B H 0.600181 0.697101 0.107839 0.042 Uiso 0.8438(18) 1 calc R . P B 1
H29A H 0.611644 0.682780 0.124648 0.042 Uiso 0.1562(18) 1 calc R . P B 2
C30 C 0.1629(2) 0.2642(2) 0.17827(14) 0.0271(5) Uani 1 1 d . . . . .
H30 H 0.201237 0.199563 0.209359 0.032 Uiso 1 1 calc R . . . .
C30B C 0.4750(2) 0.6072(2) 0.16057(14) 0.0269(5) Uani 1 1 d . . . . .
H30B H 0.432236 0.660302 0.190541 0.032 Uiso 1 1 calc R . . . .
N1 N 0.4813(3) 0.1110(2) 0.30204(16) 0.0199(6) Uani 0.8438(18) 1 d D . P B 1
C1 C 0.3734(2) 0.1936(2) 0.31363(14) 0.0191(5) Uani 0.8438(18) 1 d D . P B 1
C2 C 0.4863(3) 0.0076(2) 0.35727(18) 0.0305(7) Uani 0.8438(18) 1 d D . P B 1
C3 C 0.3913(3) 0.0485(2) 0.41867(16) 0.0316(7) Uani 0.8438(18) 1 d D . P B 1
H3A H 0.432693 0.064286 0.456719 0.038 Uiso 0.8438(18) 1 calc R . P B 1
H3B H 0.345823 -0.009763 0.441461 0.038 Uiso 0.8438(18) 1 calc R . P B 1
C4 C 0.3016(2) 0.1553(2) 0.38690(16) 0.0223(6) Uani 0.8438(18) 1 d D . P B 1
C5 C 0.5788(2) 0.1276(2) 0.24574(15) 0.0212(6) Uani 0.8438(18) 1 d D . P B 1
C6 C 0.6704(2) 0.1784(2) 0.25953(15) 0.0231(6) Uani 0.8438(18) 1 d D . P B 1
C7 C 0.7705(3) 0.1853(3) 0.20707(17) 0.0305(7) Uani 0.8438(18) 1 d D . P B 1
H7 H 0.831842 0.219612 0.215200 0.037 Uiso 0.8438(18) 1 calc R . P B 1
C8 C 0.7820(3) 0.1431(3) 0.14329(19) 0.0341(8) Uani 0.8438(18) 1 d D . P B 1
H8 H 0.852931 0.145762 0.109197 0.041 Uiso 0.8438(18) 1 calc R . P B 1
C9 C 0.6910(3) 0.0967(3) 0.12826(17) 0.0310(7) Uani 0.8438(18) 1 d D . P B 1
H9 H 0.699776 0.069479 0.083663 0.037 Uiso 0.8438(18) 1 calc R . P B 1
C10 C 0.5867(3) 0.0898(3) 0.17835(18) 0.0235(6) Uani 0.8438(18) 1 d D . P B 1
C11 C 0.6613(3) 0.2299(4) 0.32781(19) 0.0313(8) Uani 0.8438(18) 1 d D . P B 1
H11 H 0.593838 0.205429 0.363235 0.038 Uiso 0.8438(18) 1 calc R . P B 1
C12 C 0.6273(7) 0.3595(5) 0.3104(5) 0.0385(14) Uani 0.8438(18) 1 d D . P B 1
H12D H 0.689573 0.385959 0.273579 0.058 Uiso 0.8438(18) 1 calc GR . P B 1
H12E H 0.623701 0.389675 0.355059 0.058 Uiso 0.8438(18) 1 calc GR . P B 1
H12F H 0.547261 0.384502 0.291612 0.058 Uiso 0.8438(18) 1 calc GR . P B 1
C13 C 0.7785(3) 0.1913(3) 0.3655(2) 0.0408(8) Uani 0.8438(18) 1 d D . P B 1
H13D H 0.799795 0.109680 0.376493 0.061 Uiso 0.8438(18) 1 calc GR . P B 1
H13E H 0.765320 0.221390 0.410990 0.061 Uiso 0.8438(18) 1 calc GR . P B 1
H13F H 0.845423 0.217980 0.333118 0.061 Uiso 0.8438(18) 1 calc GR . P B 1
C14 C 0.4847(6) 0.0493(5) 0.1551(2) 0.0310(9) Uani 0.8438(18) 1 d D . P B 1
H14 H 0.418141 0.047515 0.196811 0.037 Uiso 0.8438(18) 1 calc R . P B 1
C15 C 0.4309(4) 0.1300(4) 0.0899(2) 0.0350(10) Uani 0.8438(18) 1 d D . P B 1
H15D H 0.404393 0.205336 0.101767 0.053 Uiso 0.8438(18) 1 calc GR . P B 1
H15E H 0.360411 0.107040 0.078575 0.053 Uiso 0.8438(18) 1 calc GR . P B 1
H15F H 0.493295 0.129334 0.047500 0.053 Uiso 0.8438(18) 1 calc GR . P B 1
C16 C 0.5271(4) -0.0691(3) 0.1345(2) 0.0456(9) Uani 0.8438(18) 1 d D . P B 1
H16D H 0.585831 -0.067265 0.090310 0.068 Uiso 0.8438(18) 1 calc GR . P B 1
H16E H 0.456008 -0.093391 0.125348 0.068 Uiso 0.8438(18) 1 calc GR . P B 1
H16F H 0.566314 -0.121362 0.174723 0.068 Uiso 0.8438(18) 1 calc GR . P B 1
C17 C 0.6127(3) -0.0417(3) 0.3783(2) 0.0389(8) Uani 0.8438(18) 1 d D . P B 1
H17D H 0.670788 -0.048213 0.334083 0.058 Uiso 0.8438(18) 1 calc GR . P B 1
H17E H 0.615505 -0.115673 0.407957 0.058 Uiso 0.8438(18) 1 calc GR . P B 1
H17F H 0.634780 0.006541 0.406546 0.058 Uiso 0.8438(18) 1 calc GR . P B 1
C18 C 0.4491(6) -0.0849(5) 0.3239(2) 0.0439(12) Uani 0.8438(18) 1 d D . P B 1
H18D H 0.373282 -0.052123 0.300999 0.066 Uiso 0.8438(18) 1 calc GR . P B 1
H18E H 0.436182 -0.146747 0.363033 0.066 Uiso 0.8438(18) 1 calc GR . P B 1
H18F H 0.514828 -0.112590 0.287184 0.066 Uiso 0.8438(18) 1 calc GR . P B 1
C19 C 0.2681(3) 0.2455(3) 0.4381(2) 0.0274(7) Uani 0.8438(18) 1 d D . P B 1
H19C H 0.205354 0.308630 0.416446 0.033 Uiso 0.8438(18) 1 calc R . P B 1
H19D H 0.229922 0.212657 0.485716 0.033 Uiso 0.8438(18) 1 calc R . P B 1
C20 C 0.3733(3) 0.2921(3) 0.4525(2) 0.0311(7) Uani 0.8438(18) 1 d D . P B 1
H20D H 0.405089 0.334102 0.406844 0.047 Uiso 0.8438(18) 1 calc GR . P B 1
H20E H 0.438966 0.230480 0.470985 0.047 Uiso 0.8438(18) 1 calc GR . P B 1
H20F H 0.342964 0.341534 0.488718 0.047 Uiso 0.8438(18) 1 calc GR . P B 1
C21 C 0.1820(3) 0.1303(3) 0.37135(18) 0.0299(7) Uani 0.8438(18) 1 d D . P B 1
H21C H 0.131967 0.200231 0.346610 0.036 Uiso 0.8438(18) 1 calc R . P B 1
H21D H 0.204124 0.076920 0.336670 0.036 Uiso 0.8438(18) 1 calc R . P B 1
C22 C 0.1026(4) 0.0831(4) 0.4373(2) 0.0426(9) Uani 0.8438(18) 1 d D . P B 1
H22D H 0.031784 0.067349 0.420909 0.064 Uiso 0.8438(18) 1 calc GR . P B 1
H22E H 0.074175 0.137437 0.470505 0.064 Uiso 0.8438(18) 1 calc GR . P B 1
H22F H 0.150812 0.014026 0.462887 0.064 Uiso 0.8438(18) 1 calc GR . P B 1
C23 C 0.3382(2) 0.2872(2) 0.26912(14) 0.0208(5) Uani 0.8438(18) 1 d D . P B 1
C24 C 0.2874(3) 0.3747(2) 0.22333(16) 0.0193(6) Uani 0.8438(18) 1 d D . P B 1
C26B C 0.5022(3) 0.4267(3) 0.1255(2) 0.0386(9) Uani 0.8438(18) 1 d D . P B 1
H26B H 0.478529 0.358022 0.130331 0.046 Uiso 0.8438(18) 1 calc R . P B 1
C27B C 0.6039(3) 0.4465(3) 0.0789(2) 0.0494(10) Uani 0.8438(18) 1 d D . P B 1
H27B H 0.649438 0.391703 0.050957 0.059 Uiso 0.8438(18) 1 calc R . P B 1
C28B C 0.6409(4) 0.5462(3) 0.0724(2) 0.0441(10) Uani 0.8438(18) 1 d D . P B 1
H28B H 0.711282 0.558243 0.039996 0.053 Uiso 0.8438(18) 1 calc R . P B 1
N1A N 0.458(2) 0.1238(13) 0.3134(8) 0.0199(6) Uani 0.1562(18) 1 d D U P B 2
C1A C 0.4606(11) 0.1778(9) 0.2403(6) 0.0191(5) Uani 0.1562(18) 1 d D U P B 2
C2A C 0.5254(13) 0.0052(11) 0.3238(7) 0.0305(7) Uani 0.1562(18) 1 d D U P B 2
C3A C 0.6066(13) 0.0029(11) 0.2498(7) 0.029(3) Uani 0.1562(18) 1 d D U P B 2
H3AA H 0.690844 0.005169 0.256230 0.034 Uiso 0.1562(18) 1 calc R . P B 2
H3AB H 0.610558 -0.067355 0.232455 0.034 Uiso 0.1562(18) 1 calc R . P B 2
C4A C 0.5552(15) 0.1021(14) 0.1927(9) 0.0235(6) Uani 0.1562(18) 1 d D U P B 2
C5A C 0.4262(10) 0.1842(10) 0.3738(7) 0.021(2) Uani 0.1562(18) 1 d D U P B 2
C6A C 0.3085(12) 0.1923(14) 0.4148(8) 0.0223(6) Uani 0.1562(18) 1 d D U P B 2
C7A C 0.2815(16) 0.2493(15) 0.4742(10) 0.039(4) Uani 0.1562(18) 1 d D U P B 2
H7A H 0.202791 0.255623 0.501381 0.047 Uiso 0.1562(18) 1 calc R . P B 2
C8A C 0.3661(15) 0.2967(15) 0.4946(10) 0.039(4) Uani 0.1562(18) 1 d D U P B 2
H8A H 0.346223 0.333895 0.535632 0.047 Uiso 0.1562(18) 1 calc R . P B 2
C9A C 0.4813(15) 0.2891(13) 0.4539(8) 0.038(4) Uani 0.1562(18) 1 d D U P B 2
H9A H 0.539063 0.322419 0.467439 0.046 Uiso 0.1562(18) 1 calc R . P B 2
C10A C 0.5138(11) 0.2340(12) 0.3938(7) 0.027(3) Uani 0.1562(18) 1 d D U P B 2
C11A C 0.2130(15) 0.1437(14) 0.3926(10) 0.0299(7) Uani 0.1562(18) 1 d D U P B 2
H11A H 0.250217 0.107692 0.349009 0.036 Uiso 0.1562(18) 1 calc R . P B 2
C12A C 0.1027(15) 0.2394(16) 0.3698(11) 0.048(5) Uani 0.1562(18) 1 d D U P B 2
H12G H 0.059403 0.270725 0.412875 0.072 Uiso 0.1562(18) 1 calc GR . P B 2
H12H H 0.046599 0.210311 0.348178 0.072 Uiso 0.1562(18) 1 calc GR . P B 2
H12I H 0.132307 0.297782 0.333830 0.072 Uiso 0.1562(18) 1 calc GR . P B 2
C13A C 0.171(2) 0.0550(17) 0.4532(12) 0.050(5) Uani 0.1562(18) 1 d D U P B 2
H13G H 0.240172 -0.008708 0.462633 0.074 Uiso 0.1562(18) 1 calc GR . P B 2
H13H H 0.105102 0.030160 0.437746 0.074 Uiso 0.1562(18) 1 calc GR . P B 2
H13I H 0.140831 0.086765 0.497877 0.074 Uiso 0.1562(18) 1 calc GR . P B 2
C14A C 0.6387(16) 0.231(2) 0.3484(12) 0.0313(8) Uani 0.1562(18) 1 d D U P B 2
H14A H 0.652764 0.176258 0.314465 0.038 Uiso 0.1562(18) 1 calc R . P B 2
C15A C 0.646(4) 0.345(3) 0.304(3) 0.0385(14) Uani 0.1562(18) 1 d D U P B 2
H15G H 0.576187 0.373575 0.275568 0.058 Uiso 0.1562(18) 1 calc GR . P B 2
H15H H 0.722505 0.339317 0.271634 0.058 Uiso 0.1562(18) 1 calc GR . P B 2
H15I H 0.643449 0.396714 0.337770 0.058 Uiso 0.1562(18) 1 calc GR . P B 2
C16A C 0.7443(17) 0.197(2) 0.3996(12) 0.0408(8) Uani 0.1562(18) 1 d D U P B 2
H16G H 0.740196 0.258372 0.425684 0.061 Uiso 0.1562(18) 1 calc GR . P B 2
H16H H 0.823880 0.181880 0.370007 0.061 Uiso 0.1562(18) 1 calc GR . P B 2
H16I H 0.734588 0.130359 0.435004 0.061 Uiso 0.1562(18) 1 calc GR . P B 2
C17A C 0.454(4) -0.083(3) 0.3417(17) 0.0439(12) Uani 0.1562(18) 1 d D U P B 2
H17G H 0.372669 -0.053462 0.365640 0.066 Uiso 0.1562(18) 1 calc GR . P B 2
H17H H 0.497054 -0.146738 0.374606 0.066 Uiso 0.1562(18) 1 calc GR . P B 2
H17I H 0.445785 -0.107056 0.296657 0.066 Uiso 0.1562(18) 1 calc GR . P B 2
C18A C 0.5923(19) -0.0019(17) 0.3964(10) 0.0389(8) Uani 0.1562(18) 1 d D U P B 2
H18G H 0.679472 -0.003270 0.381990 0.058 Uiso 0.1562(18) 1 calc GR . P B 2
H18H H 0.583636 -0.069885 0.430885 0.058 Uiso 0.1562(18) 1 calc GR . P B 2
H18I H 0.553807 0.063291 0.419693 0.058 Uiso 0.1562(18) 1 calc GR . P B 2
C19A C 0.487(4) 0.060(3) 0.1402(15) 0.0310(9) Uani 0.1562(18) 1 d D U P B 2
H19E H 0.541171 -0.006585 0.123109 0.037 Uiso 0.1562(18) 1 calc R . P B 2
H19F H 0.412469 0.038720 0.168001 0.037 Uiso 0.1562(18) 1 calc R . P B 2
C20A C 0.450(3) 0.149(3) 0.0740(15) 0.0350(10) Uani 0.1562(18) 1 d D U P B 2
H20G H 0.410984 0.118367 0.042468 0.053 Uiso 0.1562(18) 1 calc GR . P B 2
H20H H 0.523562 0.171479 0.046635 0.053 Uiso 0.1562(18) 1 calc GR . P B 2
H20I H 0.392937 0.213936 0.090546 0.053 Uiso 0.1562(18) 1 calc GR . P B 2
C21A C 0.6556(14) 0.1600(15) 0.1513(10) 0.039(4) Uani 0.1562(18) 1 d D U P B 2
H21E H 0.620978 0.214761 0.109864 0.047 Uiso 0.1562(18) 1 calc R . P B 2
H21F H 0.677557 0.202222 0.184439 0.047 Uiso 0.1562(18) 1 calc R . P B 2
C22A C 0.773(2) 0.085(2) 0.1216(14) 0.056(7) Uani 0.1562(18) 1 d D U P B 2
H22G H 0.751941 0.035193 0.094295 0.084 Uiso 0.1562(18) 1 calc GR . P B 2
H22H H 0.817592 0.041548 0.162250 0.084 Uiso 0.1562(18) 1 calc GR . P B 2
H22I H 0.823678 0.131569 0.089072 0.084 Uiso 0.1562(18) 1 calc GR . P B 2
C23A C 0.3926(12) 0.2767(10) 0.2198(8) 0.0208(5) Uani 0.1562(18) 1 d D U P B 2
C24A C 0.3132(16) 0.3696(14) 0.1987(10) 0.0193(6) Uani 0.1562(18) 1 d D U P B 2
C26C C 0.4956(19) 0.4653(16) 0.0951(10) 0.0386(9) Uani 0.1562(18) 1 d D . P B 2
H26C H 0.465009 0.406028 0.086207 0.046 Uiso 0.1562(18) 1 calc R . P B 2
C27C C 0.5872(19) 0.4946(17) 0.0409(13) 0.0494(10) Uani 0.1562(18) 1 d D . P B 2
H27C H 0.615470 0.456499 0.000526 0.059 Uiso 0.1562(18) 1 calc R . P B 2
C28C C 0.635(2) 0.5841(18) 0.0496(11) 0.0441(10) Uani 0.1562(18) 1 d D . P B 2
H28C H 0.698857 0.610789 0.017413 0.053 Uiso 0.1562(18) 1 calc R . P B 2
N1C N 0.099(3) 0.717(3) 0.266(2) 0.0191(12) Uani 0.277(5) 1 d . U P A 2
C2C C 0.044(2) 0.8344(19) 0.3029(15) 0.0233(13) Uani 0.277(5) 1 d . . P A 2
C3C C 0.0716(10) 0.7641(9) 0.3799(6) 0.037(3) Uani 0.277(5) 1 d . . P A 2
H3CA H -0.002514 0.738766 0.404993 0.044 Uiso 0.277(5) 1 calc R . P A 2
H3CB H 0.093046 0.811000 0.410188 0.044 Uiso 0.277(5) 1 calc R . P A 2
C4C C 0.1852(19) 0.656(2) 0.3711(15) 0.0267(12) Uani 0.277(5) 1 d . . P A 2
C5C C 0.031(2) 0.727(3) 0.2059(13) 0.0199(11) Uani 0.277(5) 1 d . U P A 2
C10C C 0.063(2) 0.785(3) 0.1372(14) 0.0223(8) Uani 0.277(5) 1 d G U P A 2
C9C C -0.007(2) 0.796(3) 0.0807(12) 0.0276(13) Uani 0.277(5) 1 d G U P A 2
H9C H 0.014418 0.835548 0.033746 0.033 Uiso 0.277(5) 1 calc R . P A 2
C8C C -0.109(2) 0.750(3) 0.0929(14) 0.033(4) Uani 0.277(5) 1 d G U P A 2
H8C H -0.157470 0.757658 0.054340 0.039 Uiso 0.277(5) 1 calc R . P A 2
C7C C -0.141(2) 0.692(3) 0.1617(16) 0.029(4) Uani 0.277(5) 1 d G U P A 2
H7C H -0.210812 0.660556 0.170019 0.035 Uiso 0.277(5) 1 calc R . P A 2
C6C C -0.071(3) 0.681(3) 0.2181(13) 0.0236(11) Uani 0.277(5) 1 d G U P A 2
C11C C -0.106(4) 0.592(3) 0.294(3) 0.034(5) Uani 0.277(5) 1 d . U P A 2
H11C H -0.059116 0.597784 0.333174 0.041 Uiso 0.277(5) 1 calc R . P A 2
C13C C -0.256(6) 0.642(6) 0.319(5) 0.039(2) Uani 0.277(5) 1 d . U P A 2
H13J H -0.270572 0.720860 0.321977 0.058 Uiso 0.277(5) 1 calc GR . P A 2
H13K H -0.280838 0.600053 0.366126 0.058 Uiso 0.277(5) 1 calc GR . P A 2
H13L H -0.304332 0.633317 0.281928 0.058 Uiso 0.277(5) 1 calc GR . P A 2
C14C C 0.149(2) 0.826(3) 0.114(2) 0.0240(11) Uani 0.277(5) 1 d . U P A 2
H14C H 0.191610 0.821231 0.157415 0.029 Uiso 0.277(5) 1 calc R . P A 2
C16C C 0.132(5) 0.957(3) 0.074(2) 0.066(11) Uani 0.277(5) 1 d . U P A 2
H16J H 0.098817 0.966093 0.026990 0.098 Uiso 0.277(5) 1 calc GR . P A 2
H16K H 0.211307 0.977110 0.064741 0.098 Uiso 0.277(5) 1 calc GR . P A 2
H16L H 0.074877 1.004400 0.105154 0.098 Uiso 0.277(5) 1 calc GR . P A 2
C17C C -0.1031(9) 0.8719(8) 0.3101(6) 0.039(3) Uani 0.277(5) 1 d . . P A 2
H17J H -0.129871 0.903762 0.261651 0.059 Uiso 0.277(5) 1 calc GR . P A 2
H17K H -0.131289 0.927778 0.342228 0.059 Uiso 0.277(5) 1 calc GR . P A 2
H17L H -0.137835 0.806820 0.330716 0.059 Uiso 0.277(5) 1 calc GR . P A 2
C18C C 0.1011(14) 0.9210(18) 0.2749(13) 0.040(4) Uani 0.277(5) 1 d . . P A 2
H18J H 0.189846 0.891848 0.267093 0.060 Uiso 0.277(5) 1 calc GR . P A 2
H18K H 0.082914 0.973520 0.309323 0.060 Uiso 0.277(5) 1 calc GR . P A 2
H18L H 0.070843 0.959417 0.228233 0.060 Uiso 0.277(5) 1 calc GR . P A 2
C20C C 0.1633(16) 0.5584(16) 0.4983(11) 0.0502(14) Uani 0.277(5) 1 d . . P A 2
H20J H 0.245096 0.563680 0.505830 0.075 Uiso 0.277(5) 1 calc GR . P A 2
H20K H 0.147286 0.486978 0.524793 0.075 Uiso 0.277(5) 1 calc GR . P A 2
H20L H 0.101727 0.619541 0.516630 0.075 Uiso 0.277(5) 1 calc GR . P A 2
C15C C 0.257(4) 0.763(4) 0.055(3) 0.036(8) Uani 0.277(5) 1 d . U P A 2
H15J H 0.278959 0.682771 0.073546 0.055 Uiso 0.277(5) 1 calc GR . P A 2
H15K H 0.330317 0.793693 0.049100 0.055 Uiso 0.277(5) 1 calc GR . P A 2
H15L H 0.226311 0.775276 0.007321 0.055 Uiso 0.277(5) 1 calc GR . P A 2
C12C C -0.081(4) 0.488(3) 0.285(2) 0.043(8) Uani 0.277(5) 1 d . U P A 2
H12J H -0.128752 0.480350 0.247291 0.065 Uiso 0.277(5) 1 calc GR . P A 2
H12K H -0.102162 0.440529 0.330779 0.065 Uiso 0.277(5) 1 calc GR . P A 2
H12L H 0.006588 0.463822 0.268735 0.065 Uiso 0.277(5) 1 calc GR . P A 2
C21C C 0.3033(10) 0.6995(10) 0.3739(6) 0.037(3) Uani 0.277(5) 1 d . . P A 2
H21G H 0.311496 0.759564 0.331669 0.045 Uiso 0.277(5) 1 calc R . P A 2
H21H H 0.294238 0.731099 0.419107 0.045 Uiso 0.277(5) 1 calc R . P A 2
C19C C 0.158(4) 0.565(4) 0.4305(16) 0.0316(16) Uani 0.277(5) 1 d . . P A 2
H19G H 0.073304 0.560239 0.426310 0.038 Uiso 0.277(5) 1 calc R . P A 2
H19H H 0.212175 0.495342 0.416939 0.038 Uiso 0.277(5) 1 calc R . P A 2
C22C C 0.4196(13) 0.6048(11) 0.3721(8) 0.045(3) Uani 0.277(5) 1 d . . P A 2
H22J H 0.430616 0.575677 0.326327 0.068 Uiso 0.277(5) 1 calc GR . P A 2
H22K H 0.411136 0.544893 0.413539 0.068 Uiso 0.277(5) 1 calc GR . P A 2
H22L H 0.490956 0.633623 0.375234 0.068 Uiso 0.277(5) 1 calc GR . P A 2

loop_
_atom_site_aniso_label
_atom_site_aniso_U_11
_atom_site_aniso_U_22
_atom_site_aniso_U_33
_atom_site_aniso_U_23
_atom_site_aniso_U_13
_atom_site_aniso_U_12
N1B 0.007(4) 0.019(4) 0.0279(11) -0.0089(19) -0.001(3) 0.005(3)
C1B 0.0227(12) 0.0228(12) 0.0266(12) 0.0002(10) -0.0041(10) -0.0082(10)
C2B 0.0338(17) 0.013(4) 0.021(4) 0.000(2) -0.002(2) -0.005(2)
C3B 0.030(2) 0.036(2) 0.0251(18) -0.0064(14) -0.0080(15) -0.0094(16)
C4B 0.024(4) 0.0384(15) 0.021(3) 0.0002(17) 0.001(3) -0.019(3)
C5B 0.009(3) 0.0183(11) 0.0302(12) -0.0037(10) -0.0034(17) 0.001(2)
C6B 0.014(3) 0.025(3) 0.0323(15) -0.0054(13) -0.0012(15) -0.0059(15)
C7B 0.023(3) 0.040(4) 0.040(2) 0.000(2) -0.009(2) -0.019(3)
C8B 0.020(3) 0.042(4) 0.040(3) 0.002(2) -0.014(2) -0.011(3)
C9B 0.020(3) 0.029(3) 0.0331(14) 0.0039(14) -0.0084(17) -0.0084(19)
C10B 0.015(3) 0.0172(14) 0.0333(12) -0.0023(10) -0.0055(17) -0.0014(18)
C11B 0.022(3) 0.023(3) 0.029(3) -0.010(2) -0.002(2) -0.006(3)
C12B 0.032(4) 0.023(3) 0.034(5) -0.005(3) 0.001(3) -0.007(3)
C13B 0.024(3) 0.044(8) 0.046(3) -0.011(5) 0.005(2) -0.006(4)
C14B 0.019(3) 0.0240(14) 0.0301(17) 0.0000(12) -0.006(3) -0.008(2)
C15B 0.024(4) 0.035(4) 0.023(4) 0.004(3) -0.002(3) -0.008(3)
C16B 0.051(6) 0.028(3) 0.032(3) 0.004(2) -0.006(3) -0.013(3)
C17B 0.0248(18) 0.041(2) 0.038(2) -0.0207(18) -0.0040(16) -0.0025(16)
C18B 0.046(4) 0.026(3) 0.036(3) -0.0099(19) -0.012(4) -0.001(3)
C19B 0.0332(15) 0.049(2) 0.013(5) 0.006(4) -0.007(4) -0.0158(14)
C20B 0.050(4) 0.068(5) 0.0307(18) 0.003(3) 0.001(3) -0.023(3)
C21B 0.026(2) 0.039(3) 0.028(2) 0.0033(17) -0.009(2) -0.013(2)
C22B 0.035(2) 0.057(3) 0.032(2) 0.0065(18) -0.0158(17) -0.0168(19)
C23B 0.0221(12) 0.0229(12) 0.0332(13) 0.0036(10) -0.0115(10) -0.0064(10)
C24B 0.0229(12) 0.0193(11) 0.0348(14) 0.0001(10) -0.0129(10) -0.0014(9)
C25 0.0203(11) 0.0211(11) 0.0213(11) -0.0027(9) -0.0025(9) -0.0025(9)
C25B 0.0209(12) 0.0235(12) 0.0423(15) -0.0067(11) -0.0089(11) 0.0011(10)
C26 0.0368(14) 0.0194(12) 0.0224(12) -0.0023(9) -0.0056(10) -0.0057(10)
C27 0.0516(17) 0.0263(13) 0.0300(14) -0.0027(11) -0.0211(12) 0.0003(12)
C28 0.0437(16) 0.0360(15) 0.0467(17) -0.0108(13) -0.0250(14) -0.0048(13)
C29 0.0359(14) 0.0259(13) 0.0480(16) -0.0085(12) -0.0126(12) -0.0097(11)
C29B 0.0258(13) 0.0343(14) 0.0464(16) -0.0069(12) -0.0089(12) -0.0083(11)
C30 0.0278(13) 0.0194(12) 0.0328(13) -0.0019(10) -0.0068(10) -0.0031(10)
C30B 0.0239(12) 0.0225(12) 0.0342(14) -0.0042(10) -0.0089(10) -0.0022(10)
N1 0.0164(19) 0.0149(11) 0.0242(12) -0.0004(9) -0.0005(11) 0.0008(9)
C1 0.0167(12) 0.0184(12) 0.0223(13) -0.0047(9) -0.0022(10) -0.0034(10)
C2 0.0239(16) 0.0232(13) 0.0348(17) 0.0088(13) 0.0029(12) -0.0023(11)
C3 0.0392(17) 0.0266(15) 0.0243(15) 0.0019(12) -0.0015(13) -0.0049(13)
C4 0.0205(13) 0.0219(15) 0.0226(15) -0.0019(11) -0.0001(11) -0.0046(11)
C5 0.0169(13) 0.0159(13) 0.0273(15) 0.0002(11) -0.0017(11) -0.0006(10)
C6 0.0213(13) 0.0201(14) 0.0273(15) -0.0013(11) -0.0057(11) -0.0041(11)
C7 0.0204(14) 0.0355(17) 0.0361(17) -0.0003(13) -0.0035(12) -0.0116(13)
C8 0.0220(16) 0.045(2) 0.0324(19) -0.0021(16) 0.0038(13) -0.0098(15)
C9 0.0242(17) 0.040(2) 0.0264(16) -0.0083(14) 0.0014(13) -0.0026(15)
C10 0.0218(17) 0.0185(13) 0.0275(16) -0.0047(11) -0.0014(12) -0.0001(12)
C11 0.0302(17) 0.0306(14) 0.036(2) -0.0076(17) -0.0067(14) -0.0088(14)
C12 0.034(3) 0.033(2) 0.050(2) -0.012(2) -0.007(2) -0.007(2)
C13 0.038(2) 0.048(2) 0.041(2) -0.0112(19) -0.0121(16) -0.0105(17)
C14 0.0312(14) 0.0299(19) 0.034(2) -0.0111(17) -0.0031(19) -0.0063(13)
C15 0.032(2) 0.040(3) 0.036(2) -0.0090(18) -0.0039(19) -0.0123(16)
C16 0.053(2) 0.0373(19) 0.054(2) -0.0229(17) -0.0055(18) -0.0116(17)
C17 0.045(2) 0.0225(19) 0.0381(19) -0.0003(14) -0.0061(15) 0.0099(15)
C18 0.074(2) 0.0266(14) 0.031(3) -0.0044(19) 0.007(2) -0.0193(14)
C19 0.0279(16) 0.0293(17) 0.0252(18) -0.0068(15) -0.0007(14) -0.0068(13)
C20 0.0334(18) 0.0305(17) 0.0310(19) -0.0078(15) -0.0045(14) -0.0075(13)
C21 0.0250(16) 0.0367(16) 0.0309(18) -0.0076(13) 0.0009(13) -0.0132(13)
C22 0.037(2) 0.062(3) 0.036(2) -0.0135(17) 0.0093(17) -0.030(2)
C23 0.0175(12) 0.0208(12) 0.0224(13) -0.0037(10) 0.0006(10) -0.0031(10)
C24 0.0159(15) 0.0188(11) 0.0199(17) -0.0026(12) 0.0029(11) -0.0016(10)
C26B 0.0364(17) 0.0209(18) 0.058(3) -0.0112(15) 0.0122(18) -0.0119(15)
C27B 0.046(2) 0.034(2) 0.065(3) -0.0214(18) 0.024(2) -0.0112(17)
C28B 0.0287(16) 0.042(2) 0.059(3) -0.0106(18) 0.0137(19) -0.0143(19)
N1A 0.0164(19) 0.0149(11) 0.0242(12) -0.0004(9) -0.0005(11) 0.0008(9)
C1A 0.0167(12) 0.0184(12) 0.0223(13) -0.0047(9) -0.0022(10) -0.0034(10)
C2A 0.0239(16) 0.0232(13) 0.0348(17) 0.0088(13) 0.0029(12) -0.0023(11)
C3A 0.027(6) 0.021(6) 0.031(4) -0.002(4) 0.000(3) 0.002(4)
C4A 0.0218(17) 0.0185(13) 0.0275(16) -0.0047(11) -0.0014(12) -0.0001(12)
C5A 0.021(4) 0.016(5) 0.020(4) 0.001(4) -0.002(3) 0.001(4)
C6A 0.0205(13) 0.0219(15) 0.0226(15) -0.0019(11) -0.0001(11) -0.0046(11)
C7A 0.058(9) 0.029(8) 0.023(6) -0.005(6) -0.008(6) 0.004(7)
C8A 0.067(9) 0.037(10) 0.012(7) -0.013(7) -0.003(5) -0.001(6)
C9A 0.063(9) 0.024(7) 0.027(6) -0.007(5) -0.005(5) -0.005(6)
C10A 0.030(4) 0.026(6) 0.025(6) -0.005(5) -0.010(4) -0.001(4)
C11A 0.0250(16) 0.0367(16) 0.0309(18) -0.0076(13) 0.0009(13) -0.0132(13)
C12A 0.024(6) 0.066(10) 0.053(11) -0.007(8) -0.011(7) -0.006(6)
C13A 0.051(13) 0.047(10) 0.058(11) -0.001(7) -0.001(9) -0.033(10)
C14A 0.0302(17) 0.0306(14) 0.036(2) -0.0076(17) -0.0067(14) -0.0088(14)
C15A 0.034(3) 0.033(2) 0.050(2) -0.012(2) -0.007(2) -0.007(2)
C16A 0.038(2) 0.048(2) 0.041(2) -0.0112(19) -0.0121(16) -0.0105(17)
C17A 0.074(2) 0.0266(14) 0.031(3) -0.0044(19) 0.007(2) -0.0193(14)
C18A 0.045(2) 0.0225(19) 0.0381(19) -0.0003(14) -0.0061(15) 0.0099(15)
C19A 0.0312(14) 0.0299(19) 0.034(2) -0.0111(17) -0.0031(19) -0.0063(13)
C20A 0.032(2) 0.040(3) 0.036(2) -0.0090(18) -0.0039(19) -0.0123(16)
C21A 0.028(6) 0.033(8) 0.047(10) 0.005(7) 0.005(6) -0.003(5)
C22A 0.031(10) 0.049(13) 0.063(15) 0.015(11) 0.006(9) 0.009(9)
C23A 0.0175(12) 0.0208(12) 0.0224(13) -0.0037(10) 0.0006(10) -0.0031(10)
C24A 0.0159(15) 0.0188(11) 0.0199(17) -0.0026(12) 0.0029(11) -0.0016(10)
C26C 0.0364(17) 0.0209(18) 0.058(3) -0.0112(15) 0.0122(18) -0.0119(15)
C27C 0.046(2) 0.034(2) 0.065(3) -0.0214(18) 0.024(2) -0.0112(17)
C28C 0.0287(16) 0.042(2) 0.059(3) -0.0106(18) 0.0137(19) -0.0143(19)
N1C 0.007(4) 0.019(4) 0.0279(11) -0.0089(19) -0.001(3) 0.005(3)
C2C 0.0338(17) 0.013(4) 0.021(4) 0.000(2) -0.002(2) -0.005(2)
C3C 0.028(6) 0.046(6) 0.042(7) -0.027(5) -0.007(5) -0.002(5)
C4C 0.024(4) 0.0384(15) 0.021(3) 0.0002(17) 0.001(3) -0.019(3)
C5C 0.009(3) 0.0183(11) 0.0302(12) -0.0037(10) -0.0034(17) 0.001(2)
C10C 0.015(3) 0.0172(14) 0.0333(12) -0.0023(10) -0.0055(17) -0.0014(18)
C9C 0.020(3) 0.029(3) 0.0331(14) 0.0039(14) -0.0084(17) -0.0084(19)
C8C 0.031(7) 0.045(10) 0.029(6) -0.005(5) -0.007(5) -0.019(6)
C7C 0.019(7) 0.037(11) 0.037(5) -0.005(5) -0.003(4) -0.017(6)
C6C 0.014(3) 0.025(3) 0.0323(15) -0.0054(13) -0.0012(15) -0.0059(15)
C11C 0.019(5) 0.043(9) 0.034(8) 0.002(6) 0.003(6) -0.003(6)
C13C 0.024(3) 0.044(8) 0.046(3) -0.011(5) 0.005(2) -0.006(4)
C14C 0.019(3) 0.0240(14) 0.0301(17) 0.0000(12) -0.006(3) -0.008(2)
C16C 0.045(14) 0.017(6) 0.12(3) 0.005(9) 0.007(16) -0.006(7)
C17C 0.036(6) 0.029(5) 0.051(7) -0.026(5) -0.004(5) 0.010(4)
C18C 0.046(10) 0.024(7) 0.049(9) -0.023(6) 0.005(10) 0.002(9)
C20C 0.050(4) 0.068(5) 0.0307(18) 0.003(3) 0.001(3) -0.023(3)
C15C 0.033(11) 0.027(10) 0.034(12) 0.008(8) -0.001(8) 0.008(8)
C12C 0.046(15) 0.040(9) 0.027(10) 0.008(7) 0.019(11) -0.004(7)
C21C 0.031(6) 0.037(6) 0.046(6) -0.015(5) -0.014(5) 0.001(5)
C19C 0.0332(15) 0.049(2) 0.013(5) 0.006(4) -0.007(4) -0.0158(14)
C22C 0.031(7) 0.052(8) 0.059(8) -0.018(6) -0.018(7) -0.008(7)

loop_
_atom_type_symbol
_atom_type_description
_atom_type_scat_dispersion_real
_atom_type_scat_dispersion_imag
_atom_type_scat_source
C C 0.0181 0.0091 'International Tables Vol C Tables 4.2.6.8 and 6.1.1.4'
H H 0.0000 0.0000 'International Tables Vol C Tables 4.2.6.8 and 6.1.1.4'
N N 0.0311 0.0180 'International Tables Vol C Tables 4.2.6.8 and 6.1.1.4'

loop_
_geom_angle_atom_site_label_1
_geom_angle_atom_site_label_2
_geom_angle_atom_site_label_3
_geom_angle
C1B N1B C2B 108.9(8)
C5B N1B C1B 121.1(9)
C5B N1B C2B 129.8(8)
N1B C1B C4B 109.4(6)
C23B C1B N1B 127.8(5)
C23B C1B C4B 122.8(3)
C23B C1B C4C 130.2(9)
N1C C1B C23B 124.4(17)
N1C C1B C4C 104.8(19)
N1B C2B C3B 105.7(6)
N1B C2B C17B 113.2(7)
N1B C2B C18B 109.4(8)
C3B C2B C18B 107.5(6)
C17B C2B C3B 113.3(5)
C17B C2B C18B 107.7(6)
C2B C3B H3BA 110.5
C2B C3B H3BB 110.5
H3BA C3B H3BB 108.7
C4B C3B C2B 106.0(5)
C4B C3B H3BA 110.5
C4B C3B H3BB 110.5
C1B C4B C19B 102.6(6)
C1B C4B C21B 111.4(4)
C3B C4B C1B 101.9(5)
C3B C4B C19B 117.6(7)
C3B C4B C21B 113.2(5)
C21B C4B C19B 109.3(8)
C6B C5B N1B 120.3(8)
C10B C5B N1B 119.4(8)
C10B C5B C6B 120.3(3)
C5B C6B C11B 122.7(8)
C7B C6B C5B 118.4(4)
C7B C6B C11B 118.9(9)
C6B C7B H7B 119.3
C8B C7B C6B 121.5(5)
C8B C7B H7B 119.3
C7B C8B H8B 120.0
C7B C8B C9B 120.0(4)
C9B C8B H8B 120.0
C8B C9B H9B 119.2
C8B C9B C10B 121.6(4)
C10B C9B H9B 119.2
C5B C10B C14B 121.4(8)
C9B C10B C5B 118.0(3)
C9B C10B C14B 120.5(8)
C6B C11B H11B 107.5
C6B C11B C12B 109.9(11)
C6B C11B C13B 115.6(16)
C12B C11B H11B 107.5
C13B C11B H11B 107.5
C13B C11B C12B 108.5(14)
C11B C12B H12A 109.5
C11B C12B H12B 109.5
C11B C12B H12C 109.5
H12A C12B H12B 109.5
H12A C12B H12C 109.5
H12B C12B H12C 109.5
C11B C13B H13A 109.5
C11B C13B H13B 109.5
C11B C13B H13C 109.5
H13A C13B H13B 109.5
H13A C13B H13C 109.5
H13B C13B H13C 109.5
C10B C14B H14B 109.3
C15B C14B C10B 105.8(11)
C15B C14B H14B 109.3
C15B C14B C16B 112.8(13)
C16B C14B C10B 110.1(10)
C16B C14B H14B 109.3
C14B C15B H15A 109.5
C14B C15B H15B 109.5
C14B C15B H15C 109.5
H15A C15B H15B 109.5
H15A C15B H15C 109.5
H15B C15B H15C 109.5
C14B C16B H16A 109.5
C14B C16B H16B 109.5
C14B C16B H16C 109.5
H16A C16B H16B 109.5
H16A C16B H16C 109.5
H16B C16B H16C 109.5
C2B C17B H17A 109.5
C2B C17B H17B 109.5
C2B C17B H17C 109.5
H17A C17B H17B 109.5
H17A C17B H17C 109.5
H17B C17B H17C 109.5
C2B C18B H18A 109.5
C2B C18B H18B 109.5
C2B C18B H18C 109.5
H18A C18B H18B 109.5
H18A C18B H18C 109.5
H18B C18B H18C 109.5
C4B C19B H19A 108.8
C4B C19B H19B 108.8
C4B C19B C20B 113.6(11)
H19A C19B H19B 107.7
C20B C19B H19A 108.8
C20B C19B H19B 108.8
C19B C20B H20A 109.5
C19B C20B H20B 109.5
C19B C20B H20C 109.5
H20A C20B H20B 109.5
H20A C20B H20C 109.5
H20B C20B H20C 109.5
C4B C21B H21A 108.1
C4B C21B H21B 108.1
H21A C21B H21B 107.3
C22B C21B C4B 116.8(5)
C22B C21B H21A 108.1
C22B C21B H21B 108.1
C21B C22B H22A 109.5
C21B C22B H22B 109.5
C21B C22B H22C 109.5
H22A C22B H22B 109.5
H22A C22B H22C 109.5
H22B C22B H22C 109.5
C24B C23B C1B 174.8(3)
C23B C24B C25B 121.8(2)
C23B C24B C24 119.1(2)
C23B C24B C24A 135.7(7)
C25B C24B C24 119.0(2)
C25B C24B C24A 101.6(7)
C26 C25 C30 118.0(2)
C26 C25 C24 120.7(2)
C26 C25 C24A 117.0(7)
C30 C25 C24 121.1(2)
C30 C25 C24A 122.7(7)
C24B C25B C26C 131.4(8)
C30B C25B C24B 121.1(2)
C30B C25B C26C 103.3(7)
C26B C25B C24B 119.7(2)
C26B C25B C30B 119.2(3)
C25 C26 H26 119.9
C27 C26 C25 120.1(2)
C27 C26 H26 119.9
C26 C27 H27 119.4
C26 C27 C28 121.2(2)
C28 C27 H27 119.4
C27 C28 H28 120.4
C29 C28 C27 119.3(2)
C29 C28 H28 120.4
C28 C29 H29 120.2
C30 C29 C28 119.6(2)
C30 C29 H29 120.2
C30B C29B H29B 121.1
C30B C29B H29A 114.3
C30B C29B C28B 117.8(3)
C30B C29B C28C 131.4(9)
C28B C29B H29B 121.1
C28C C29B H29A 114.3
C25 C30 H30 119.1
C29 C30 C25 121.7(2)
C29 C30 H30 119.1
C25B C30B H30B 119.2
C29B C30B C25B 121.5(2)
C29B C30B H30B 119.2
C1 N1 C2 112.9(3)
C1 N1 C5 123.5(2)
C5 N1 C2 123.4(2)
N1 C1 C4 109.0(2)
C23 C1 N1 126.0(3)
C23 C1 C4 125.0(2)
N1 C2 C3 101.9(2)
N1 C2 C17 111.9(3)
N1 C2 C18 109.8(3)
C3 C2 C18 112.0(3)
C17 C2 C3 115.1(3)
C17 C2 C18 106.2(4)
C2 C3 H3A 109.9
C2 C3 H3B 109.9
C2 C3 C4 109.1(2)
H3A C3 H3B 108.3
C4 C3 H3A 109.9
C4 C3 H3B 109.9
C1 C4 C3 102.3(2)
C1 C4 C19 112.4(2)
C1 C4 C21 108.8(2)
C3 C4 C19 112.5(2)
C3 C4 C21 111.8(3)
C21 C4 C19 109.0(2)
C6 C5 N1 118.8(3)
C10 C5 N1 120.4(3)
C10 C5 C6 120.7(3)
C5 C6 C11 123.2(3)
C7 C6 C5 118.5(3)
C7 C6 C11 118.2(3)
C6 C7 H7 119.5
C8 C7 C6 120.9(3)
C8 C7 H7 119.5
C7 C8 H8 119.5
C7 C8 C9 120.9(3)
C9 C8 H8 119.5
C8 C9 H9 119.7
C8 C9 C10 120.6(3)
C10 C9 H9 119.7
C5 C10 C14 123.9(3)
C9 C10 C5 118.1(3)
C9 C10 C14 117.8(3)
C6 C11 H11 107.5
C6 C11 C12 111.7(4)
C12 C11 H11 107.5
C13 C11 C6 112.8(3)
C13 C11 H11 107.5
C13 C11 C12 109.5(4)
C11 C12 H12D 109.5
C11 C12 H12E 109.5
C11 C12 H12F 109.5
H12D C12 H12E 109.5
H12D C12 H12F 109.5
H12E C12 H12F 109.5
C11 C13 H13D 109.5
C11 C13 H13E 109.5
C11 C13 H13F 109.5
H13D C13 H13E 109.5
H13D C13 H13F 109.5
H13E C13 H13F 109.5
C10 C14 H14 108.2
C10 C14 C16 113.6(5)
C15 C14 C10 110.3(4)
C15 C14 H14 108.2
C15 C14 C16 108.3(4)
C16 C14 H14 108.2
C14 C15 H15D 109.5
C14 C15 H15E 109.5
C14 C15 H15F 109.5
H15D C15 H15E 109.5
H15D C15 H15F 109.5
H15E C15 H15F 109.5
C14 C16 H16D 109.5
C14 C16 H16E 109.5
C14 C16 H16F 109.5
H16D C16 H16E 109.5
H16D C16 H16F 109.5
H16E C16 H16F 109.5
C2 C17 H17D 109.5
C2 C17 H17E 109.5
C2 C17 H17F 109.5
H17D C17 H17E 109.5
H17D C17 H17F 109.5
H17E C17 H17F 109.5
C2 C18 H18D 109.5
C2 C18 H18E 109.5
C2 C18 H18F 109.5
H18D C18 H18E 109.5
H18D C18 H18F 109.5
H18E C18 H18F 109.5
C4 C19 H19C 108.0
C4 C19 H19D 108.0
H19C C19 H19D 107.3
C20 C19 C4 117.0(3)
C20 C19 H19C 108.0
C20 C19 H19D 108.0
C19 C20 H20D 109.5
C19 C20 H20E 109.5
C19 C20 H20F 109.5
H20D C20 H20E 109.5
H20D C20 H20F 109.5
H20E C20 H20F 109.5
C4 C21 H21C 108.2
C4 C21 H21D 108.2
H21C C21 H21D 107.3
C22 C21 C4 116.5(3)
C22 C21 H21C 108.2
C22 C21 H21D 108.2
C21 C22 H22D 109.5
C21 C22 H22E 109.5
C21 C22 H22F 109.5
H22D C22 H22E 109.5
H22D C22 H22F 109.5
H22E C22 H22F 109.5
C1 C23 C24 170.7(3)
C25 C24 C24B 117.5(2)
C23 C24 C24B 121.6(3)
C23 C24 C25 120.8(3)
C25B C26B H26B 120.3
C27B C26B C25B 119.5(3)
C27B C26B H26B 120.3
C26B C27B H27B 119.6
C26B C27B C28B 120.8(3)
C28B C27B H27B 119.6
C29B C28B H28B 119.5
C27B C28B C29B 121.0(3)
C27B C28B H28B 119.5
C1A N1A C2A 114.4(11)
C1A N1A C5A 122.3(13)
C5A N1A C2A 120.6(12)
N1A C1A C4A 108.9(10)
C23A C1A N1A 122.8(12)
C23A C1A C4A 128.3(12)
N1A C2A C3A 100.2(10)
N1A C2A C18A 100.8(12)
C3A C2A C18A 117.7(13)
C17A C2A N1A 119(2)
C17A C2A C3A 112.9(16)
C17A C2A C18A 106.5(15)
C2A C3A H3AA 109.5
C2A C3A H3AB 109.5
H3AA C3A H3AB 108.1
C4A C3A C2A 110.9(10)
C4A C3A H3AA 109.5
C4A C3A H3AB 109.5
C1A C4A C19A 109.7(18)
C3A C4A C1A 102.0(10)
C3A C4A C19A 108.7(16)
C3A C4A C21A 111.4(13)
C21A C4A C1A 111.8(13)
C21A C4A C19A 112.7(17)
C6A C5A N1A 120.0(14)
C6A C5A C10A 119.7(11)
C10A C5A N1A 120.3(14)
C5A C6A C11A 120.3(13)
C7A C6A C5A 118.8(12)
C7A C6A C11A 120.9(13)
C6A C7A H7A 119.0
C8A C7A C6A 122.0(15)
C8A C7A H7A 119.0
C7A C8A H8A 120.5
C7A C8A C9A 119.0(15)
C9A C8A H8A 120.5
C8A C9A H9A 119.0
C10A C9A C8A 121.9(14)
C10A C9A H9A 119.0
C5A C10A C14A 120.6(13)
C9A C10A C5A 118.7(11)
C9A C10A C14A 120.7(14)
C6A C11A H11A 108.1
C6A C11A C12A 109.1(13)
C6A C11A C13A 112.5(14)
C12A C11A H11A 108.1
C13A C11A H11A 108.1
C13A C11A C12A 110.9(15)
C11A C12A H12G 109.5
C11A C12A H12H 109.5
C11A C12A H12I 109.5
H12G C12A H12H 109.5
H12G C12A H12I 109.5
H12H C12A H12I 109.5
C11A C13A H13G 109.5
C11A C13A H13H 109.5
C11A C13A H13I 109.5
H13G C13A H13H 109.5
H13G C13A H13I 109.5
H13H C13A H13I 109.5
C10A C14A H14A 109.5
C10A C14A C16A 110.5(15)
C15A C14A C10A 111(2)
C15A C14A H14A 109.5
C15A C14A C16A 107(2)
C16A C14A H14A 109.5
C14A C15A H15G 109.5
C14A C15A H15H 109.5
C14A C15A H15I 109.5
H15G C15A H15H 109.5
H15G C15A H15I 109.5
H15H C15A H15I 109.5
C14A C16A H16G 109.5
C14A C16A H16H 109.5
C14A C16A H16I 109.5
H16G C16A H16H 109.5
H16G C16A H16I 109.5
H16H C16A H16I 109.5
C2A C17A H17G 109.5
C2A C17A H17H 109.5
C2A C17A H17I 109.5
H17G C17A H17H 109.5
H17G C17A H17I 109.5
H17H C17A H17I 109.5
C2A C18A H18G 109.5
C2A C18A H18H 109.5
C2A C18A H18I 109.5
H18G C18A H18H 109.5
H18G C18A H18I 109.5
H18H C18A H18I 109.5
C4A C19A H19E 109.1
C4A C19A H19F 109.1
H19E C19A H19F 107.8
C20A C19A C4A 113(2)
C20A C19A H19E 109.1
C20A C19A H19F 109.1
C19A C20A H20G 109.5
C19A C20A H20H 109.5
C19A C20A H20I 109.5
H20G C20A H20H 109.5
H20G C20A H20I 109.5
H20H C20A H20I 109.5
C4A C21A H21E 108.1
C4A C21A H21F 108.1
H21E C21A H21F 107.3
C22A C21A C4A 116.6(15)
C22A C21A H21E 108.1
C22A C21A H21F 108.1
C21A C22A H22G 109.5
C21A C22A H22H 109.5
C21A C22A H22I 109.5
H22G C22A H22H 109.5
H22G C22A H22I 109.5
H22H C22A H22I 109.5
C1A C23A C24A 172.7(17)
C25 C24A C24B 116.5(9)
C23A C24A C24B 122.3(16)
C23A C24A C25 119.9(16)
C25B C26C H26C 113.1
C27C C26C C25B 133.8(17)
C27C C26C H26C 113.1
C26C C27C H27C 121.9
C26C C27C C28C 116.3(18)
C28C C27C H27C 121.9
C29B C28C H28C 124.5
C27C C28C C29B 111.0(16)
C27C C28C H28C 124.5
C1B N1C C2C 123(3)
C1B N1C C5C 130(3)
C5C N1C C2C 107(2)
C3C C2C N1C 89.2(17)
C3C C2C C17C 103.5(16)
C17C C2C N1C 113(2)
C18C C2C N1C 116(2)
C18C C2C C3C 119(2)
C18C C2C C17C 113.5(17)
C2C C3C H3CA 109.6
C2C C3C H3CB 109.6
C2C C3C C4C 110.2(16)
H3CA C3C H3CB 108.1
C4C C3C H3CA 109.6
C4C C3C H3CB 109.6
C1B C4C C3C 101.3(16)
C21C C4C C1B 106.4(12)
C21C C4C C3C 104.1(16)
C19C C4C C1B 119(2)
C19C C4C C3C 106(2)
C19C C4C C21C 117(3)
C10C C5C N1C 121(2)
C10C C5C C6C 120.0
C6C C5C N1C 119(2)
C9C C10C C5C 120.0
C14C C10C C5C 131(3)
C14C C10C C9C 109(3)
C10C C9C H9C 120.0
C10C C9C C8C 120.0
C8C C9C H9C 120.0
C9C C8C H8C 120.0
C7C C8C C9C 120.0
C7C C8C H8C 120.0
C8C C7C H7C 120.0
C8C C7C C6C 120.0
C6C C7C H7C 120.0
C5C C6C C11C 125(2)
C7C C6C C5C 120.0
C7C C6C C11C 115(2)
C6C C11C H11C 108.4
C13C C11C C6C 105(4)
C13C C11C H11C 108.4
C12C C11C C6C 114(4)
C12C C11C H11C 108.4
C12C C11C C13C 113(5)
C11C C13C H13J 109.5
C11C C13C H13K 109.5
C11C C13C H13L 109.5
H13J C13C H13K 109.5
H13J C13C H13L 109.5
H13K C13C H13L 109.5
C10C C14C H14C 104.7
C10C C14C C16C 122(4)
C10C C14C C15C 118(4)
C16C C14C H14C 104.7
C16C C14C C15C 101(3)
C15C C14C H14C 104.7
C14C C16C H16J 109.5
C14C C16C H16K 109.5
C14C C16C H16L 109.5
H16J C16C H16K 109.5
H16J C16C H16L 109.5
H16K C16C H16L 109.5
C2C C17C H17J 109.5
C2C C17C H17K 109.5
C2C C17C H17L 109.5
H17J C17C H17K 109.5
H17J C17C H17L 109.5
H17K C17C H17L 109.5
C2C C18C H18J 109.5
C2C C18C H18K 109.5
C2C C18C H18L 109.5
H18J C18C H18K 109.5
H18J C18C H18L 109.5
H18K C18C H18L 109.5
H20J C20C H20K 109.5
H20J C20C H20L 109.5
H20K C20C H20L 109.5
C19C C20C H20J 109.5
C19C C20C H20K 109.5
C19C C20C H20L 109.5
C14C C15C H15J 109.5
C14C C15C H15K 109.5
C14C C15C H15L 109.5
H15J C15C H15K 109.5
H15J C15C H15L 109.5
H15K C15C H15L 109.5
C11C C12C H12J 109.5
C11C C12C H12K 109.5
C11C C12C H12L 109.5
H12J C12C H12K 109.5
H12J C12C H12L 109.5
H12K C12C H12L 109.5
C4C C21C H21G 109.4
C4C C21C H21H 109.4
H21G C21C H21H 108.0
C22C C21C C4C 111.2(12)
C22C C21C H21G 109.4
C22C C21C H21H 109.4
C4C C19C H19G 105.7
C4C C19C H19H 105.7
C20C C19C C4C 126(4)
C20C C19C H19G 105.7
C20C C19C H19H 105.7
H19G C19C H19H 106.2
C21C C22C H22J 109.5
C21C C22C H22K 109.5
C21C C22C H22L 109.5
H22J C22C H22K 109.5
H22J C22C H22L 109.5
H22K C22C H22L 109.5

loop_
_geom_bond_atom_site_label_1
_geom_bond_atom_site_label_2
_geom_bond_distance
N1B C1B 1.455(8)
N1B C2B 1.466(15)
N1B C5B 1.440(12)
C1B C4B 1.532(10)
C1B C23B 1.326(4)
C1B N1C 1.21(3)
C1B C4C 1.62(3)
C2B C3B 1.550(7)
C2B C17B 1.490(10)
C2B C18B 1.576(10)
C3B H3BA 0.9900
C3B H3BB 0.9900
C3B C4B 1.518(8)
C4B C19B 1.554(14)
C4B C21B 1.542(8)
C5B C6B 1.431(5)
C5B C10B 1.414(5)
C6B C7B 1.394(6)
C6B C11B 1.468(19)
C7B H7B 0.9500
C7B C8B 1.371(6)
C8B H8B 0.9500
C8B C9B 1.391(6)
C9B H9B 0.9500
C9B C10B 1.399(5)
C10B C14B 1.646(11)
C11B H11B 1.0000
C11B C12B 1.620(19)
C11B C13B 1.50(3)
C12B H12A 0.9800
C12B H12B 0.9800
C12B H12C 0.9800
C13B H13A 0.9800
C13B H13B 0.9800
C13B H13C 0.9800
C14B H14B 1.0000
C14B C15B 1.50(2)
C14B C16B 1.514(18)
C15B H15A 0.9800
C15B H15B 0.9800
C15B H15C 0.9800
C16B H16A 0.9800
C16B H16B 0.9800
C16B H16C 0.9800
C17B H17A 0.9800
C17B H17B 0.9800
C17B H17C 0.9800
C18B H18A 0.9800
C18B H18B 0.9800
C18B H18C 0.9800
C19B H19A 0.9900
C19B H19B 0.9900
C19B C20B 1.637(12)
C20B H20A 0.9800
C20B H20B 0.9800
C20B H20C 0.9800
C21B H21A 0.9900
C21B H21B 0.9900
C21B C22B 1.524(6)
C22B H22A 0.9800
C22B H22B 0.9800
C22B H22C 0.9800
C23B C24B 1.325(4)
C24B C25B 1.497(4)
C24B C24 1.544(4)
C24B C24A 1.61(2)
C25 C26 1.389(3)
C25 C30 1.411(3)
C25 C24 1.510(4)
C25 C24A 1.46(2)
C25B C30B 1.414(4)
C25B C26B 1.396(4)
C25B C26C 1.532(15)
C26 H26 0.9500
C26 C27 1.387(4)
C27 H27 0.9500
C27 C28 1.392(4)
C28 H28 0.9500
C28 C29 1.386(4)
C29 H29 0.9500
C29 C30 1.378(4)
C29B H29B 0.9500
C29B H29A 0.9500
C29B C30B 1.387(4)
C29B C28B 1.400(5)
C29B C28C 1.418(16)
C30 H30 0.9500
C30B H30B 0.9500
N1 C1 1.412(4)
N1 C2 1.487(4)
N1 C5 1.431(4)
C1 C4 1.540(4)
C1 C23 1.311(4)
C2 C3 1.527(4)
C2 C17 1.493(4)
C2 C18 1.597(5)
C3 H3A 0.9900
C3 H3B 0.9900
C3 C4 1.542(4)
C4 C19 1.570(4)
C4 C21 1.548(4)
C5 C6 1.427(4)
C5 C10 1.423(4)
C6 C7 1.391(4)
C6 C11 1.530(5)
C7 H7 0.9500
C7 C8 1.382(5)
C8 H8 0.9500
C8 C9 1.395(5)
C9 H9 0.9500
C9 C10 1.401(4)
C10 C14 1.527(5)
C11 H11 1.0000
C11 C12 1.557(6)
C11 C13 1.528(5)
C12 H12D 0.9800
C12 H12E 0.9800
C12 H12F 0.9800
C13 H13D 0.9800
C13 H13E 0.9800
C13 H13F 0.9800
C14 H14 1.0000
C14 C15 1.526(5)
C14 C16 1.555(7)
C15 H15D 0.9800
C15 H15E 0.9800
C15 H15F 0.9800
C16 H16D 0.9800
C16 H16E 0.9800
C16 H16F 0.9800
C17 H17D 0.9800
C17 H17E 0.9800
C17 H17F 0.9800
C18 H18D 0.9800
C18 H18E 0.9800
C18 H18F 0.9800
C19 H19C 0.9900
C19 H19D 0.9900
C19 C20 1.534(4)
C20 H20D 0.9800
C20 H20E 0.9800
C20 H20F 0.9800
C21 H21C 0.9900
C21 H21D 0.9900
C21 C22 1.524(4)
C22 H22D 0.9800
C22 H22E 0.9800
C22 H22F 0.9800
C23 C24 1.319(4)
C26B H26B 0.9500
C26B C27B 1.379(5)
C27B H27B 0.9500
C27B C28B 1.395(5)
C28B H28B 0.9500
N1A C1A 1.403(15)
N1A C2A 1.487(14)
N1A C5A 1.442(15)
C1A C4A 1.547(15)
C1A C23A 1.308(13)
C2A C3A 1.546(9)
C2A C17A 1.487(13)
C2A C18A 1.639(13)
C3A H3AA 0.9900
C3A H3AB 0.9900
C3A C4A 1.530(16)
C4A C19A 1.580(18)
C4A C21A 1.530(16)
C5A C6A 1.425(14)
C5A C10A 1.430(14)
C6A C7A 1.401(16)
C6A C11A 1.516(15)
C7A H7A 0.9500
C7A C8A 1.384(17)
C8A H8A 0.9500
C8A C9A 1.399(16)
C9A H9A 0.9500
C9A C10A 1.396(14)
C10A C14A 1.532(16)
C11A H11A 1.0000
C11A C12A 1.551(17)
C11A C13A 1.535(17)
C12A H12G 0.9800
C12A H12H 0.9800
C12A H12I 0.9800
C13A H13G 0.9800
C13A H13H 0.9800
C13A H13I 0.9800
C14A H14A 1.0000
C14A C15A 1.52(2)
C14A C16A 1.576(19)
C15A H15G 0.9800
C15A H15H 0.9800
C15A H15I 0.9800
C16A H16G 0.9800
C16A H16H 0.9800
C16A H16I 0.9800
C17A H17G 0.9800
C17A H17H 0.9800
C17A H17I 0.9800
C18A H18G 0.9800
C18A H18H 0.9800
C18A H18I 0.9800
C19A H19E 0.9900
C19A H19F 0.9900
C19A C20A 1.527(19)
C20A H20G 0.9800
C20A H20H 0.9800
C20A H20I 0.9800
C21A H21E 0.9900
C21A H21F 0.9900
C21A C22A 1.519(17)
C22A H22G 0.9800
C22A H22H 0.9800
C22A H22I 0.9800
C23A C24A 1.316(15)
C26C H26C 0.9500
C26C C27C 1.401(17)
C27C H27C 0.9500
C27C C28C 1.414(18)
C28C H28C 0.9500
N1C C2C 1.69(5)
N1C C5C 1.43(3)
C2C C3C 1.57(2)
C2C C17C 1.61(3)
C2C C18C 1.37(3)
C3C H3CA 0.9900
C3C H3CB 0.9900
C3C C4C 1.64(3)
C4C C21C 1.58(2)
C4C C19C 1.48(4)
C5C C10C 1.3900
C5C C6C 1.3900
C10C C9C 1.3900
C10C C14C 1.20(4)
C9C H9C 0.9500
C9C C8C 1.3900
C8C H8C 0.9500
C8C C7C 1.3900
C7C H7C 0.9500
C7C C6C 1.3900
C6C C11C 1.68(5)
C11C H11C 1.0000
C11C C13C 1.68(9)
C11C C12C 1.32(6)
C13C H13J 0.9800
C13C H13K 0.9800
C13C H13L 0.9800
C14C H14C 1.0000
C14C C16C 1.64(5)
C14C C15C 1.68(6)
C16C H16J 0.9800
C16C H16K 0.9800
C16C H16L 0.9800
C17C H17J 0.9800
C17C H17K 0.9800
C17C H17L 0.9800
C18C H18J 0.9800
C18C H18K 0.9800
C18C H18L 0.9800
C20C H20J 0.9800
C20C H20K 0.9800
C20C H20L 0.9800
C20C C19C 1.27(4)
C15C H15J 0.9800
C15C H15K 0.9800
C15C H15L 0.9800
C12C H12J 0.9800
C12C H12K 0.9800
C12C H12L 0.9800
C21C H21G 0.9900
C21C H21H 0.9900
C21C C22C 1.541(16)
C19C H19G 0.9900
C19C H19H 0.9900
C22C H22J 0.9800
C22C H22K 0.9800
C22C H22L 0.9800
